data_7135689
loop_
_publ_author_name
'Ueji, Kanta'
'Shintani, Ryo'

_publ_section_title
;
 Regio- and diastereoselective synthesis of multi-substituted
 silacyclopentanes by catalytic cyclosilylborylation of
 styryl(vinyl)silanes.
;
_journal_issue 33
_journal_name_full 'Chemical communications (Cambridge, England)'
_journal_page_first 8461
_journal_page_last 8465
_journal_paper_doi 10.1039/d6cc00416d
_journal_volume 62
_journal_year 2026
_chemical_formula_moiety 'C29 H45 B O2 Si2'
_chemical_formula_sum 'C29 H45 B O2 Si2'
_chemical_formula_weight 492.64
_space_group_crystal_system monoclinic
_space_group_IT_number 14
_space_group_name_Hall '-P 2ybc'
_space_group_name_H-M_alt 'P 1 21/c 1'
_atom_sites_solution_hydrogens geom
_atom_sites_solution_primary dual
_audit_creation_date 2025-02-14
_audit_creation_method
;
Olex2 1.5
(compiled 2024.02.16 svn.r378c4104 for OlexSys, GUI svn.r6928)
;
_audit_update_record
;
2026-01-21 deposited with the CCDC.	2026-03-31 downloaded from the CCDC.
;
_cell_angle_alpha 90
_cell_angle_beta 92.7620(10)
_cell_angle_gamma 90
_cell_formula_units_Z 4
_cell_length_a 15.2241(2)
_cell_length_b 14.3979(2)
_cell_length_c 13.2285(2)
_cell_measurement_reflns_used 14677
_cell_measurement_temperature 113(2)
_cell_measurement_theta_max 75.7850
_cell_measurement_theta_min 2.8930
_cell_volume 2896.25(7)
_computing_cell_refinement 'CrysAlisPro 1.171.43.119a (Rigaku OD, 2024)'
_computing_data_collection 'CrysAlisPro 1.171.43.119a (Rigaku OD, 2024)'
_computing_data_reduction 'CrysAlisPro 1.171.43.119a (Rigaku OD, 2024)'
_computing_molecular_graphics 'Olex2 1.5 (Dolomanov et al., 2009)'
_computing_publication_material 'Olex2 1.5 (Dolomanov et al., 2009)'
_computing_structure_refinement 'SHELXL 2019/3 (Sheldrick, 2015)'
_computing_structure_solution 'SHELXT 2014/5 (Sheldrick, 2014)'
_diffrn_ambient_temperature 113(2)
_diffrn_detector 'Hybrid Pixel Array Detector'
_diffrn_detector_area_resol_mean 10.0000
_diffrn_detector_type HyPix
_diffrn_measured_fraction_theta_full 1.000
_diffrn_measured_fraction_theta_max 0.960
_diffrn_measurement_details
;
List of Runs (angles in degrees, time in seconds):

  # Type    Start    End  Width  t~exp~   \w     \q     \k     \f   Frames
#--------------------------------------------------------------------------
  1  \w    106.00 164.00   0.50    0.60    --  102.75  45.00 120.00  116
  2  \w     63.00  88.00   0.50    0.15    --   48.50 162.00  13.00   50
  3  \w    113.00 140.00   0.50    0.60    --  102.75 117.00-136.00   54
  4  \w    129.00 168.00   0.50    0.60    --  102.75  15.00-120.00   78
  5  \w     44.00 100.00   0.50    0.60    --  102.75 -94.00 -30.00  112
  6  \w     47.00 118.00   0.50    0.15    --   48.50-162.00 -14.00  142
  7  \w     62.00 102.00   0.50    0.60    --  102.75-117.00 135.00   80
  8  \w     14.00  73.00   0.50    0.15    --   48.50-117.00 135.00  118
  9  \w    104.00 135.00   0.50    0.60    --  102.75-162.00 -14.00   62
 10  \w     32.00  71.00   0.50    0.60    --  102.75 -61.00-120.00   78
 11  \w     37.00  67.00   0.50    0.60    --  102.75 -61.00 -90.00   60
 12  \w     31.00  78.00   0.50    0.60    --  102.75 -61.00 -60.00   94
 13  \w     34.00  79.00   0.50    0.60    --  102.75 -61.00   0.00   90
 14  \w    -23.00   4.00   0.50    0.15    --   48.50 -19.00-150.00   54
 15  \w     -6.00  19.00   0.50    0.15    --  -48.50  19.00-150.00   50
 16  \w    -62.00 -37.00   0.50    0.60    -- -102.00  61.00-180.00   50
 17  \w    -74.00 -49.00   0.50    0.60    -- -102.00  61.00-150.00   50
 18  \w     -6.00  21.00   0.50    0.15    --  -48.50  19.00  60.00   54
 19  \w     -4.00  26.00   0.50    0.15    --  -48.50  19.00  30.00   60
 20  \w    -72.00 -47.00   0.50    0.15    --  -48.50 117.00-136.00   50
 21  \w   -107.00 -70.00   0.50    0.60    -- -102.00 117.00-136.00   74
 22  \w   -168.00 -97.00   0.50    0.60    -- -102.00 -15.00 -60.00  142
 23  \w   -175.00 -92.00   0.50    0.60    -- -102.00 -30.00  30.00  166
 24  \w   -126.00 -81.00   0.50    0.60    -- -102.00-117.00 135.00   90
 25  \w   -100.00 -72.00   0.50    0.15    --  -48.50-162.00 -14.00   56
 26  \w   -116.00 -74.00   0.50    0.15    --  -48.50-125.00 -60.00   84
 27  \w   -119.00 -92.00   0.50    0.60    -- -102.00-162.00 -14.00   54
;
_diffrn_measurement_device 'four-circle diffractometer'
_diffrn_measurement_device_type 'XtaLAB Synergy R, DW system, HyPix'
_diffrn_measurement_method '\w scans'
_diffrn_orient_matrix_type 'CrysAlisPro convention (1999,Acta A55,543-557)'
_diffrn_orient_matrix_UB_11 -0.1001951000
_diffrn_orient_matrix_UB_12 -0.0137334000
_diffrn_orient_matrix_UB_13 -0.0136939000
_diffrn_orient_matrix_UB_21 0.0008645000
_diffrn_orient_matrix_UB_22 -0.0566968000
_diffrn_orient_matrix_UB_23 0.0987755000
_diffrn_orient_matrix_UB_31 -0.0148387000
_diffrn_orient_matrix_UB_32 0.0897495000
_diffrn_orient_matrix_UB_33 0.0603578000
_diffrn_radiation_monochromator mirror
_diffrn_radiation_probe x-ray
_diffrn_radiation_type 'Cu K\a'
_diffrn_radiation_wavelength 1.54184
_diffrn_reflns_av_R_equivalents 0.0420
_diffrn_reflns_av_unetI/netI 0.0301
_diffrn_reflns_Laue_measured_fraction_full 1.000
_diffrn_reflns_Laue_measured_fraction_max 0.960
_diffrn_reflns_limit_h_max 18
_diffrn_reflns_limit_h_min -18
_diffrn_reflns_limit_k_max 18
_diffrn_reflns_limit_k_min -13
_diffrn_reflns_limit_l_max 16
_diffrn_reflns_limit_l_min -16
_diffrn_reflns_number 21625
_diffrn_reflns_point_group_measured_fraction_full 1.000
_diffrn_reflns_point_group_measured_fraction_max 0.960
_diffrn_reflns_theta_full 67.684
_diffrn_reflns_theta_max 76.127
_diffrn_reflns_theta_min 2.906
_diffrn_source 'Rotating-anode X-ray tube'
_diffrn_source_type 'Rigaku (Cu) X-ray Source'
_exptl_absorpt_coefficient_mu 1.274
_exptl_absorpt_correction_T_max 1.00000
_exptl_absorpt_correction_T_min 0.72532
_exptl_absorpt_correction_type multi-scan
_exptl_absorpt_process_details
;
CrysAlisPro 1.171.43.119a (Rigaku Oxford Diffraction, 2024)
Empirical absorption correction using spherical harmonics,
implemented in SCALE3 ABSPACK scaling algorithm.
;
_exptl_crystal_colour colourless
_exptl_crystal_density_diffrn 1.130
_exptl_crystal_description prism
_exptl_crystal_F_000 1072
_exptl_crystal_size_max 0.649
_exptl_crystal_size_mid 0.130
_exptl_crystal_size_min 0.103
_refine_diff_density_max 0.776
_refine_diff_density_min -0.513
_refine_diff_density_rms 0.067
_refine_ls_extinction_method none
_refine_ls_goodness_of_fit_ref 1.039
_refine_ls_hydrogen_treatment constr
_refine_ls_matrix_type full
_refine_ls_number_parameters 316
_refine_ls_number_reflns 5818
_refine_ls_number_restraints 0
_refine_ls_restrained_S_all 1.039
_refine_ls_R_factor_all 0.0526
_refine_ls_R_factor_gt 0.0495
_refine_ls_shift/su_max 0.001
_refine_ls_shift/su_mean 0.000
_refine_ls_structure_factor_coef Fsqd
_refine_ls_weighting_details 'w=1/[\s^2^(Fo^2^)+(0.0984P)^2^+0.7803P] where P=(Fo^2^+2Fc^2^)/3'
_refine_ls_weighting_scheme calc
_refine_ls_wR_factor_gt 0.1356
_refine_ls_wR_factor_ref 0.1413
_reflns_Friedel_coverage 0.000
_reflns_number_gt 5328
_reflns_number_total 5818
_reflns_threshold_expression 'I > 2\s(I)'
_cod_data_source_file d6cc00416d2.cif
_cod_data_source_block exp_2271_auto
_cod_depositor_comments 'Adding full bibliography for 7135688--7135689.cif.'
_cod_database_code 7135689
_shelx_shelxl_version_number 2019/3
_chemical_oxdiff_formula C29H45BO2Si2
_shelx_space_group_comment
;
The symmetry employed for this shelxl refinement is uniquely defined
by the following loop, which should always be used as a source of
symmetry information in preference to the above space-group names.
They are only intended as comments.
;
_olex2_refinement_description
;
1. Fixed Uiso
 At 1.2 times of:
  All C(H) groups, All C(H,H) groups
 At 1.5 times of:
  All C(H,H,H) groups
2.a Ternary CH refined with riding coordinates:
 C7(H7), C10(H10), C8(H8), C9(H9)
2.b Secondary CH2 refined with riding coordinates:
 C24(H24A,H24B), C26(H26A,H26B)
2.c Aromatic/amide H refined with riding coordinates:
 C6(H6), C4(H4), C2(H2), C30(H30), C33(H33), C34(H34), C32(H32), C5(H5),
 C3(H3), C31(H31)
2.d Idealised Me refined as rotating group:
 C28(H28A,H28B,H28C), C23(H23A,H23B,H23C), C22(H22A,H22B,H22C), C25(H25A,H25B,
 H25C), C27(H27A,H27B,H27C), C19(H19A,H19B,H19C), C18(H18A,H18B,H18C), C20(H20A,
 H20B,H20C), C17(H17A,H17B,H17C)
;
_olex2_submission_special_instructions 'No special instructions were received'
_oxdiff_exptl_absorpt_empirical_details
;
Empirical correction (ABSPACK) includes:
- Absorption correction using spherical harmonics
- Frame scaling
;
_oxdiff_exptl_absorpt_empirical_full_max 1.928
_oxdiff_exptl_absorpt_empirical_full_min 0.508

loop_
_space_group_symop_operation_xyz
'x, y, z'
'-x, y+1/2, -z+1/2'
'-x, -y, -z'
'x, -y-1/2, z-1/2'

loop_
_atom_site_label
_atom_site_type_symbol
_atom_site_fract_x
_atom_site_fract_y
_atom_site_fract_z
_atom_site_U_iso_or_equiv
_atom_site_adp_type
_atom_site_occupancy
_atom_site_site_symmetry_order
_atom_site_calc_flag
_atom_site_refinement_flags_posn
_atom_site_refinement_flags_adp
_atom_site_refinement_flags_occupancy
_atom_site_disorder_assembly
_atom_site_disorder_group
Si11 Si 0.66647(3) 0.68012(3) 0.56538(3) 0.02312(13) Uani 1 1 d . . . . .
Si21 Si 0.87683(3) 0.71345(3) 0.56522(3) 0.02437(13) Uani 1 1 d . . . . .
O16 O 0.42643(8) 0.72033(9) 0.55824(8) 0.0337(3) Uani 1 1 d . . . . .
O13 O 0.47571(7) 0.79615(8) 0.70115(8) 0.0309(3) Uani 1 1 d . . . . .
C7 C 0.76624(10) 0.75423(10) 0.60231(10) 0.0234(3) Uani 1 1 d . . . . .
H7 H 0.769217 0.756612 0.676430 0.028 Uiso 1 1 calc R U . . .
C29 C 0.88469(10) 0.58621(11) 0.59781(11) 0.0267(3) Uani 1 1 d . . . . .
C10 C 0.58569(10) 0.78093(10) 0.55909(11) 0.0252(3) Uani 1 1 d . . . . .
H10 H 0.572894 0.793448 0.487061 0.030 Uiso 1 1 calc R U . . .
C8 C 0.73502(10) 0.85256(10) 0.56600(10) 0.0241(3) Uani 1 1 d . . . . .
H8 H 0.731291 0.851066 0.491851 0.029 Uiso 1 1 calc R U . . .
C9 C 0.64008(10) 0.86463(10) 0.60076(11) 0.0253(3) Uani 1 1 d . . . . .
H9 H 0.641895 0.861630 0.674841 0.030 Uiso 1 1 calc R U . . .
C14 C 0.38983(10) 0.75863(11) 0.72358(12) 0.0295(3) Uani 1 1 d . . . . .
C1 C 0.79641(10) 0.93129(10) 0.59663(11) 0.0253(3) Uani 1 1 d . . . . .
C6 C 0.81414(11) 0.95478(11) 0.69809(11) 0.0306(3) Uani 1 1 d . . . . .
H6 H 0.787135 0.921862 0.748501 0.037 Uiso 1 1 calc R U . . .
C15 C 0.34893(11) 0.73638(12) 0.61606(12) 0.0317(3) Uani 1 1 d . . . . .
C4 C 0.91186(12) 1.07699(12) 0.65051(14) 0.0376(4) Uani 1 1 d . . . . .
H4 H 0.950299 1.125097 0.668420 0.045 Uiso 1 1 calc R U . . .
C2 C 0.83695(11) 0.98298(12) 0.52350(12) 0.0321(3) Uani 1 1 d . . . . .
H2 H 0.825443 0.969113 0.455478 0.038 Uiso 1 1 calc R U . . .
C24 C 0.66844(11) 0.62504(11) 0.43652(11) 0.0287(3) Uani 1 1 d . . . . .
H24A H 0.681677 0.672161 0.387102 0.034 Uiso 1 1 calc R U . . .
H24B H 0.714832 0.578854 0.436809 0.034 Uiso 1 1 calc R U . . .
C30 C 0.89152(11) 0.51687(12) 0.52511(12) 0.0340(4) Uani 1 1 d . . . . .
H30 H 0.893560 0.533337 0.457282 0.041 Uiso 1 1 calc R U . . .
C33 C 0.88663(12) 0.46464(13) 0.72588(13) 0.0378(4) Uani 1 1 d . . . . .
H33 H 0.885035 0.447629 0.793591 0.045 Uiso 1 1 calc R U . . .
C26 C 0.64340(11) 0.58768(11) 0.66022(11) 0.0294(3) Uani 1 1 d . . . . .
H26A H 0.584560 0.563954 0.645356 0.035 Uiso 1 1 calc R U . . .
H26B H 0.684150 0.536825 0.651555 0.035 Uiso 1 1 calc R U . . .
C34 C 0.88267(11) 0.55761(12) 0.69862(12) 0.0321(3) Uani 1 1 d . . . . .
H34 H 0.878533 0.602282 0.748947 0.038 Uiso 1 1 calc R U . . .
C32 C 0.89294(11) 0.39746(12) 0.65214(15) 0.0375(4) Uani 1 1 d . . . . .
H32 H 0.895558 0.334973 0.669829 0.045 Uiso 1 1 calc R U . . .
C28 C 0.59882(11) 0.95707(11) 0.56843(13) 0.0329(3) Uani 1 1 d . . . . .
H28A H 0.591623 0.959165 0.495969 0.049 Uiso 1 1 calc R U . . .
H28B H 0.636388 1.007017 0.591637 0.049 Uiso 1 1 calc R U . . .
H28C H 0.542469 0.963244 0.597318 0.049 Uiso 1 1 calc R U . . .
C5 C 0.87148(12) 1.02654(12) 0.72452(12) 0.0358(4) Uani 1 1 d . . . . .
H5 H 0.882947 1.040935 0.792416 0.043 Uiso 1 1 calc R U . . .
C23 C 0.96848(11) 0.77399(12) 0.63840(13) 0.0320(3) Uani 1 1 d . . . . .
H23A H 0.966263 0.839283 0.623791 0.048 Uiso 1 1 calc R U . . .
H23B H 1.023861 0.749252 0.619369 0.048 Uiso 1 1 calc R U . . .
H23C H 0.962249 0.764442 0.709518 0.048 Uiso 1 1 calc R U . . .
C3 C 0.89440(12) 1.05504(13) 0.54987(13) 0.0380(4) Uani 1 1 d . . . . .
H3 H 0.921121 1.088521 0.499667 0.046 Uiso 1 1 calc R U . . .
C22 C 0.89115(11) 0.73232(12) 0.42695(12) 0.0326(3) Uani 1 1 d . . . . .
H22A H 0.844072 0.702469 0.388521 0.049 Uiso 1 1 calc R U . . .
H22B H 0.946315 0.706453 0.408736 0.049 Uiso 1 1 calc R U . . .
H22C H 0.890394 0.797695 0.412689 0.049 Uiso 1 1 calc R U . . .
C31 C 0.89534(12) 0.42373(12) 0.55193(14) 0.0386(4) Uani 1 1 d . . . . .
H31 H 0.899543 0.378659 0.502031 0.046 Uiso 1 1 calc R U . . .
C25 C 0.58049(12) 0.57872(13) 0.40517(13) 0.0373(4) Uani 1 1 d . . . . .
H25A H 0.581957 0.557657 0.336421 0.056 Uiso 1 1 calc R U . . .
H25B H 0.533655 0.622794 0.410781 0.056 Uiso 1 1 calc R U . . .
H25C H 0.570842 0.526738 0.448712 0.056 Uiso 1 1 calc R U . . .
C27 C 0.65031(13) 0.61829(13) 0.77149(12) 0.0374(4) Uani 1 1 d . . . . .
H27A H 0.611699 0.669952 0.780951 0.056 Uiso 1 1 calc R U . . .
H27B H 0.709742 0.636397 0.789293 0.056 Uiso 1 1 calc R U . . .
H27C H 0.633803 0.567651 0.813810 0.056 Uiso 1 1 calc R U . . .
B12 B 0.49534(12) 0.76582(12) 0.60666(13) 0.0258(3) Uani 1 1 d . . . . .
C19 C 0.34065(13) 0.83005(14) 0.78337(15) 0.0445(4) Uani 1 1 d . . . . .
H19A H 0.369816 0.838120 0.848746 0.067 Uiso 1 1 calc R U . . .
H19B H 0.281546 0.809068 0.791424 0.067 Uiso 1 1 calc R U . . .
H19C H 0.339473 0.888178 0.747770 0.067 Uiso 1 1 calc R U . . .
C18 C 0.40627(13) 0.67205(15) 0.78778(15) 0.0441(4) Uani 1 1 d . . . . .
H18A H 0.436752 0.626681 0.749467 0.066 Uiso 1 1 calc R U . . .
H18B H 0.351071 0.646872 0.806845 0.066 Uiso 1 1 calc R U . . .
H18C H 0.441346 0.687997 0.847509 0.066 Uiso 1 1 calc R U . . .
C20 C 0.29157(14) 0.65068(16) 0.60985(17) 0.0517(5) Uani 1 1 d . . . . .
H20A H 0.273505 0.638978 0.540488 0.078 Uiso 1 1 calc R U . . .
H20B H 0.240598 0.660268 0.648555 0.078 Uiso 1 1 calc R U . . .
H20C H 0.324168 0.598367 0.636564 0.078 Uiso 1 1 calc R U . . .
C17 C 0.30069(14) 0.81868(17) 0.56734(17) 0.0525(5) Uani 1 1 d . . . . .
H17A H 0.338285 0.872235 0.570362 0.079 Uiso 1 1 calc R U . . .
H17B H 0.248524 0.831290 0.602953 0.079 Uiso 1 1 calc R U . . .
H17C H 0.284799 0.804464 0.497947 0.079 Uiso 1 1 calc R U . . .

loop_
_atom_site_aniso_label
_atom_site_aniso_U_11
_atom_site_aniso_U_22
_atom_site_aniso_U_33
_atom_site_aniso_U_23
_atom_site_aniso_U_13
_atom_site_aniso_U_12
Si11 0.0278(2) 0.0235(2) 0.0181(2) 0.00010(13) 0.00223(15) -0.00025(14)
Si21 0.0272(2) 0.0263(2) 0.0198(2) 0.00031(14) 0.00272(15) 0.00126(15)
O16 0.0299(6) 0.0450(7) 0.0267(6) -0.0085(5) 0.0051(4) -0.0046(5)
O13 0.0290(6) 0.0377(6) 0.0265(5) -0.0062(5) 0.0061(4) -0.0054(5)
C7 0.0284(7) 0.0252(7) 0.0167(6) 0.0009(5) 0.0025(5) -0.0008(5)
C29 0.0248(7) 0.0303(8) 0.0250(7) -0.0013(6) 0.0009(5) 0.0029(6)
C10 0.0290(8) 0.0260(7) 0.0206(7) -0.0001(5) 0.0009(5) 0.0012(6)
C8 0.0300(7) 0.0242(7) 0.0182(6) 0.0010(5) 0.0024(5) 0.0007(6)
C9 0.0294(7) 0.0264(7) 0.0203(6) -0.0001(5) 0.0027(5) 0.0002(6)
C14 0.0288(8) 0.0318(8) 0.0285(8) -0.0016(6) 0.0069(6) -0.0016(6)
C1 0.0278(7) 0.0240(7) 0.0242(7) 0.0012(5) 0.0029(5) 0.0023(6)
C6 0.0400(9) 0.0291(8) 0.0229(7) 0.0020(6) 0.0038(6) -0.0023(6)
C15 0.0267(8) 0.0380(9) 0.0307(8) -0.0005(6) 0.0045(6) -0.0010(6)
C4 0.0374(9) 0.0314(8) 0.0436(10) 0.0005(7) -0.0032(7) -0.0077(7)
C2 0.0379(9) 0.0343(8) 0.0242(7) 0.0035(6) 0.0021(6) -0.0020(7)
C24 0.0355(8) 0.0290(8) 0.0217(7) -0.0019(6) 0.0017(6) 0.0012(6)
C30 0.0400(9) 0.0341(8) 0.0277(7) -0.0037(6) 0.0003(6) 0.0032(7)
C33 0.0421(9) 0.0377(9) 0.0339(8) 0.0094(7) 0.0037(7) 0.0047(7)
C26 0.0359(8) 0.0289(8) 0.0235(7) 0.0027(6) 0.0025(6) -0.0020(6)
C34 0.0368(9) 0.0331(8) 0.0264(7) 0.0000(6) 0.0022(6) 0.0040(6)
C32 0.0323(8) 0.0283(8) 0.0519(10) 0.0068(7) 0.0014(7) 0.0033(7)
C28 0.0350(8) 0.0285(8) 0.0353(8) 0.0011(6) 0.0027(6) 0.0041(6)
C5 0.0461(10) 0.0337(9) 0.0272(8) -0.0026(7) -0.0021(7) -0.0033(7)
C23 0.0290(8) 0.0341(8) 0.0328(8) -0.0024(6) 0.0012(6) -0.0015(6)
C3 0.0407(9) 0.0374(9) 0.0361(9) 0.0101(7) 0.0043(7) -0.0086(7)
C22 0.0363(9) 0.0382(9) 0.0238(7) 0.0026(6) 0.0074(6) 0.0043(7)
C31 0.0402(9) 0.0309(8) 0.0443(10) -0.0095(7) -0.0013(7) 0.0036(7)
C25 0.0417(9) 0.0396(9) 0.0301(8) -0.0072(7) -0.0029(7) -0.0031(7)
C27 0.0464(10) 0.0437(10) 0.0222(7) 0.0061(7) 0.0042(6) -0.0016(7)
B12 0.0304(9) 0.0238(8) 0.0233(8) 0.0003(6) 0.0013(6) 0.0017(6)
C19 0.0437(10) 0.0451(10) 0.0459(10) -0.0111(8) 0.0163(8) -0.0011(8)
C18 0.0435(10) 0.0509(11) 0.0383(9) 0.0131(8) 0.0075(8) 0.0024(8)
C20 0.0452(11) 0.0599(13) 0.0506(11) -0.0154(10) 0.0086(9) -0.0200(10)
C17 0.0392(10) 0.0729(15) 0.0458(11) 0.0205(10) 0.0055(8) 0.0148(10)

loop_
_atom_type_symbol
_atom_type_description
_atom_type_scat_dispersion_real
_atom_type_scat_dispersion_imag
_atom_type_scat_source
C C 0.0181 0.0091 'International Tables Vol C Tables 4.2.6.8 and 6.1.1.4'
H H 0.0000 0.0000 'International Tables Vol C Tables 4.2.6.8 and 6.1.1.4'
B B 0.0090 0.0039 'International Tables Vol C Tables 4.2.6.8 and 6.1.1.4'
O O 0.0492 0.0322 'International Tables Vol C Tables 4.2.6.8 and 6.1.1.4'
Si Si 0.2541 0.3302 'International Tables Vol C Tables 4.2.6.8 and 6.1.1.4'

loop_
_geom_angle_atom_site_label_1
_geom_angle_atom_site_label_2
_geom_angle_atom_site_label_3
_geom_angle
_geom_angle_site_symmetry_1
_geom_angle_site_symmetry_3
_geom_angle_publ_flag
C7 Si11 C10 95.16(6) . . ?
C24 Si11 C7 114.96(7) . . ?
C24 Si11 C10 108.69(7) . . ?
C26 Si11 C7 113.57(7) . . ?
C26 Si11 C10 115.45(7) . . ?
C26 Si11 C24 108.60(7) . . ?
C7 Si21 C29 107.04(7) . . ?
C7 Si21 C23 112.06(7) . . ?
C7 Si21 C22 111.06(7) . . ?
C23 Si21 C29 107.24(7) . . ?
C22 Si21 C29 110.82(7) . . ?
C22 Si21 C23 108.56(8) . . ?
B12 O16 C15 107.49(12) . . ?
B12 O13 C14 107.73(12) . . ?
Si11 C7 H7 105.9 . . ?
Si21 C7 Si11 118.33(8) . . ?
Si21 C7 H7 105.9 . . ?
C8 C7 Si11 101.67(9) . . ?
C8 C7 Si21 117.92(10) . . ?
C8 C7 H7 105.9 . . ?
C30 C29 Si21 123.00(12) . . ?
C30 C29 C34 116.96(15) . . ?
C34 C29 Si21 120.04(12) . . ?
Si11 C10 H10 106.3 . . ?
C9 C10 Si11 104.17(10) . . ?
C9 C10 H10 106.3 . . ?
C9 C10 B12 115.66(12) . . ?
B12 C10 Si11 117.27(11) . . ?
B12 C10 H10 106.3 . . ?
C7 C8 H8 106.9 . . ?
C9 C8 C7 106.57(11) . . ?
C9 C8 H8 106.9 . . ?
C1 C8 C7 114.97(12) . . ?
C1 C8 H8 106.9 . . ?
C1 C8 C9 114.22(12) . . ?
C10 C9 H9 108.1 . . ?
C8 C9 C10 107.33(12) . . ?
C8 C9 H9 108.1 . . ?
C28 C9 C10 111.94(13) . . ?
C28 C9 C8 113.13(13) . . ?
C28 C9 H9 108.1 . . ?
O13 C14 C15 102.31(12) . . ?
O13 C14 C19 108.95(13) . . ?
O13 C14 C18 106.98(14) . . ?
C19 C14 C15 115.45(15) . . ?
C19 C14 C18 109.65(15) . . ?
C18 C14 C15 112.87(15) . . ?
C6 C1 C8 121.80(13) . . ?
C2 C1 C8 120.32(13) . . ?
C2 C1 C6 117.88(14) . . ?
C1 C6 H6 119.6 . . ?
C5 C6 C1 120.84(14) . . ?
C5 C6 H6 119.6 . . ?
O16 C15 C14 102.35(12) . . ?
O16 C15 C20 108.83(14) . . ?
O16 C15 C17 106.75(14) . . ?
C20 C15 C14 114.95(15) . . ?
C20 C15 C17 110.30(17) . . ?
C17 C15 C14 112.97(16) . . ?
C5 C4 H4 120.4 . . ?
C3 C4 H4 120.4 . . ?
C3 C4 C5 119.30(16) . . ?
C1 C2 H2 119.3 . . ?
C1 C2 C3 121.36(15) . . ?
C3 C2 H2 119.3 . . ?
Si11 C24 H24A 109.2 . . ?
Si11 C24 H24B 109.2 . . ?
H24A C24 H24B 107.9 . . ?
C25 C24 Si11 112.09(11) . . ?
C25 C24 H24A 109.2 . . ?
C25 C24 H24B 109.2 . . ?
C29 C30 H30 119.4 . . ?
C31 C30 C29 121.30(16) . . ?
C31 C30 H30 119.4 . . ?
C34 C33 H33 120.1 . . ?
C32 C33 H33 120.1 . . ?
C32 C33 C34 119.75(16) . . ?
Si11 C26 H26A 108.4 . . ?
Si11 C26 H26B 108.4 . . ?
H26A C26 H26B 107.4 . . ?
C27 C26 Si11 115.57(11) . . ?
C27 C26 H26A 108.4 . . ?
C27 C26 H26B 108.4 . . ?
C29 C34 H34 119.0 . . ?
C33 C34 C29 122.00(15) . . ?
C33 C34 H34 119.0 . . ?
C33 C32 H32 120.2 . . ?
C33 C32 C31 119.51(16) . . ?
C31 C32 H32 120.2 . . ?
C9 C28 H28A 109.5 . . ?
C9 C28 H28B 109.5 . . ?
C9 C28 H28C 109.5 . . ?
H28A C28 H28B 109.5 . . ?
H28A C28 H28C 109.5 . . ?
H28B C28 H28C 109.5 . . ?
C6 C5 H5 119.8 . . ?
C4 C5 C6 120.50(15) . . ?
C4 C5 H5 119.8 . . ?
Si21 C23 H23A 109.5 . . ?
Si21 C23 H23B 109.5 . . ?
Si21 C23 H23C 109.5 . . ?
H23A C23 H23B 109.5 . . ?
H23A C23 H23C 109.5 . . ?
H23B C23 H23C 109.5 . . ?
C4 C3 C2 120.13(15) . . ?
C4 C3 H3 119.9 . . ?
C2 C3 H3 119.9 . . ?
Si21 C22 H22A 109.5 . . ?
Si21 C22 H22B 109.5 . . ?
Si21 C22 H22C 109.5 . . ?
H22A C22 H22B 109.5 . . ?
H22A C22 H22C 109.5 . . ?
H22B C22 H22C 109.5 . . ?
C30 C31 H31 119.8 . . ?
C32 C31 C30 120.49(16) . . ?
C32 C31 H31 119.8 . . ?
C24 C25 H25A 109.5 . . ?
C24 C25 H25B 109.5 . . ?
C24 C25 H25C 109.5 . . ?
H25A C25 H25B 109.5 . . ?
H25A C25 H25C 109.5 . . ?
H25B C25 H25C 109.5 . . ?
C26 C27 H27A 109.5 . . ?
C26 C27 H27B 109.5 . . ?
C26 C27 H27C 109.5 . . ?
H27A C27 H27B 109.5 . . ?
H27A C27 H27C 109.5 . . ?
H27B C27 H27C 109.5 . . ?
O16 B12 O13 112.53(14) . . ?
O16 B12 C10 123.39(14) . . ?
O13 B12 C10 124.08(14) . . ?
C14 C19 H19A 109.5 . . ?
C14 C19 H19B 109.5 . . ?
C14 C19 H19C 109.5 . . ?
H19A C19 H19B 109.5 . . ?
H19A C19 H19C 109.5 . . ?
H19B C19 H19C 109.5 . . ?
C14 C18 H18A 109.5 . . ?
C14 C18 H18B 109.5 . . ?
C14 C18 H18C 109.5 . . ?
H18A C18 H18B 109.5 . . ?
H18A C18 H18C 109.5 . . ?
H18B C18 H18C 109.5 . . ?
C15 C20 H20A 109.5 . . ?
C15 C20 H20B 109.5 . . ?
C15 C20 H20C 109.5 . . ?
H20A C20 H20B 109.5 . . ?
H20A C20 H20C 109.5 . . ?
H20B C20 H20C 109.5 . . ?
C15 C17 H17A 109.5 . . ?
C15 C17 H17B 109.5 . . ?
C15 C17 H17C 109.5 . . ?
H17A C17 H17B 109.5 . . ?
H17A C17 H17C 109.5 . . ?
H17B C17 H17C 109.5 . . ?

loop_
_geom_bond_atom_site_label_1
_geom_bond_atom_site_label_2
_geom_bond_distance
_geom_bond_site_symmetry_2
_geom_bond_publ_flag
Si11 C7 1.9007(15) . ?
Si11 C10 1.9016(15) . ?
Si11 C24 1.8816(15) . ?
Si11 C26 1.8739(16) . ?
Si21 C7 1.8707(15) . ?
Si21 C29 1.8846(16) . ?
Si21 C23 1.8744(17) . ?
Si21 C22 1.8722(16) . ?
O16 C15 1.4551(19) . ?
O16 B12 1.369(2) . ?
O13 C14 1.4584(19) . ?
O13 B12 1.371(2) . ?
C7 H7 0.9800 . ?
C7 C8 1.5618(19) . ?
C29 C30 1.394(2) . ?
C29 C34 1.397(2) . ?
C10 H10 0.9800 . ?
C10 C9 1.549(2) . ?
C10 B12 1.555(2) . ?
C8 H8 0.9800 . ?
C8 C9 1.548(2) . ?
C8 C1 1.512(2) . ?
C9 H9 0.9800 . ?
C9 C28 1.524(2) . ?
C14 C15 1.558(2) . ?
C14 C19 1.517(2) . ?
C14 C18 1.522(2) . ?
C1 C6 1.398(2) . ?
C1 C2 1.389(2) . ?
C6 H6 0.9300 . ?
C6 C5 1.386(2) . ?
C15 C20 1.512(3) . ?
C15 C17 1.521(3) . ?
C4 H4 0.9300 . ?
C4 C5 1.386(2) . ?
C4 C3 1.382(3) . ?
C2 H2 0.9300 . ?
C2 C3 1.391(2) . ?
C24 H24A 0.9700 . ?
C24 H24B 0.9700 . ?
C24 C25 1.535(2) . ?
C30 H30 0.9300 . ?
C30 C31 1.388(3) . ?
C33 H33 0.9300 . ?
C33 C34 1.387(2) . ?
C33 C32 1.380(3) . ?
C26 H26A 0.9700 . ?
C26 H26B 0.9700 . ?
C26 C27 1.535(2) . ?
C34 H34 0.9300 . ?
C32 H32 0.9300 . ?
C32 C31 1.381(3) . ?
C28 H28A 0.9600 . ?
C28 H28B 0.9600 . ?
C28 H28C 0.9600 . ?
C5 H5 0.9300 . ?
C23 H23A 0.9600 . ?
C23 H23B 0.9600 . ?
C23 H23C 0.9600 . ?
C3 H3 0.9300 . ?
C22 H22A 0.9600 . ?
C22 H22B 0.9600 . ?
C22 H22C 0.9600 . ?
C31 H31 0.9300 . ?
C25 H25A 0.9600 . ?
C25 H25B 0.9600 . ?
C25 H25C 0.9600 . ?
C27 H27A 0.9600 . ?
C27 H27B 0.9600 . ?
C27 H27C 0.9600 . ?
C19 H19A 0.9600 . ?
C19 H19B 0.9600 . ?
C19 H19C 0.9600 . ?
C18 H18A 0.9600 . ?
C18 H18B 0.9600 . ?
C18 H18C 0.9600 . ?
C20 H20A 0.9600 . ?
C20 H20B 0.9600 . ?
C20 H20C 0.9600 . ?
C17 H17A 0.9600 . ?
C17 H17B 0.9600 . ?
C17 H17C 0.9600 . ?

loop_
_geom_torsion_atom_site_label_1
_geom_torsion_atom_site_label_2
_geom_torsion_atom_site_label_3
_geom_torsion_atom_site_label_4
_geom_torsion
_geom_torsion_site_symmetry_1
_geom_torsion_site_symmetry_2
_geom_torsion_site_symmetry_3
_geom_torsion_site_symmetry_4
_geom_torsion_publ_flag
Si11 C7 C8 C9 44.93(11) . . . . ?
Si11 C7 C8 C1 172.58(10) . . . . ?
Si11 C10 C9 C8 35.13(12) . . . . ?
Si11 C10 C9 C28 159.84(10) . . . . ?
Si11 C10 B12 O16 -80.90(17) . . . . ?
Si11 C10 B12 O13 99.03(16) . . . . ?
Si21 C7 C8 C9 176.07(9) . . . . ?
Si21 C7 C8 C1 -56.28(15) . . . . ?
Si21 C29 C30 C31 -178.64(14) . . . . ?
Si21 C29 C34 C33 178.79(14) . . . . ?
O13 C14 C15 O16 26.87(15) . . . . ?
O13 C14 C15 C20 144.67(15) . . . . ?
O13 C14 C15 C17 -87.53(16) . . . . ?
C7 Si11 C24 C25 -171.37(11) . . . . ?
C7 Si11 C26 C27 43.76(15) . . . . ?
C7 Si21 C29 C30 115.42(14) . . . . ?
C7 Si21 C29 C34 -63.75(14) . . . . ?
C7 C8 C9 C10 -54.49(14) . . . . ?
C7 C8 C9 C28 -178.48(12) . . . . ?
C7 C8 C1 C6 -63.79(18) . . . . ?
C7 C8 C1 C2 116.41(15) . . . . ?
C29 Si21 C7 Si11 -45.97(10) . . . . ?
C29 Si21 C7 C8 -169.05(10) . . . . ?
C29 C30 C31 C32 -0.4(3) . . . . ?
C10 Si11 C24 C25 -66.17(13) . . . . ?
C10 Si11 C26 C27 -64.68(14) . . . . ?
C8 C1 C6 C5 179.22(15) . . . . ?
C8 C1 C2 C3 -179.29(15) . . . . ?
C9 C10 B12 O16 155.51(14) . . . . ?
C9 C10 B12 O13 -24.6(2) . . . . ?
C9 C8 C1 C6 59.89(19) . . . . ?
C9 C8 C1 C2 -119.91(15) . . . . ?
C14 O13 B12 O16 7.18(18) . . . . ?
C14 O13 B12 C10 -172.75(14) . . . . ?
C1 C8 C9 C10 177.42(11) . . . . ?
C1 C8 C9 C28 53.43(16) . . . . ?
C1 C6 C5 C4 0.5(3) . . . . ?
C1 C2 C3 C4 -0.4(3) . . . . ?
C6 C1 C2 C3 0.9(2) . . . . ?
C15 O16 B12 O13 11.56(18) . . . . ?
C15 O16 B12 C10 -168.51(14) . . . . ?
C2 C1 C6 C5 -1.0(2) . . . . ?
C24 Si11 C26 C27 173.00(12) . . . . ?
C30 C29 C34 C33 -0.4(2) . . . . ?
C33 C32 C31 C30 0.1(3) . . . . ?
C26 Si11 C24 C25 60.17(13) . . . . ?
C34 C29 C30 C31 0.5(3) . . . . ?
C34 C33 C32 C31 0.1(3) . . . . ?
C32 C33 C34 C29 0.1(3) . . . . ?
C5 C4 C3 C2 -0.1(3) . . . . ?
C23 Si21 C7 Si11 -163.28(8) . . . . ?
C23 Si21 C7 C8 73.64(12) . . . . ?
C23 Si21 C29 C30 -124.16(14) . . . . ?
C23 Si21 C29 C34 56.68(14) . . . . ?
C3 C4 C5 C6 0.0(3) . . . . ?
C22 Si21 C7 Si11 75.12(10) . . . . ?
C22 Si21 C7 C8 -47.96(13) . . . . ?
C22 Si21 C29 C30 -5.82(16) . . . . ?
C22 Si21 C29 C34 175.02(13) . . . . ?
B12 O16 C15 C14 -23.71(16) . . . . ?
B12 O16 C15 C20 -145.78(16) . . . . ?
B12 O16 C15 C17 95.18(17) . . . . ?
B12 O13 C14 C15 -21.17(16) . . . . ?
B12 O13 C14 C19 -143.86(15) . . . . ?
B12 O13 C14 C18 97.68(16) . . . . ?
B12 C10 C9 C8 165.34(12) . . . . ?
B12 C10 C9 C28 -69.95(16) . . . . ?
C19 C14 C15 O16 145.03(14) . . . . ?
C19 C14 C15 C20 -97.16(19) . . . . ?
C19 C14 C15 C17 30.6(2) . . . . ?
C18 C14 C15 O16 -87.74(16) . . . . ?
C18 C14 C15 C20 30.1(2) . . . . ?
C18 C14 C15 C17 157.86(16) . . . . ?
